data_7050833
loop_
_publ_author_name
'de la Hoz, A.'
'Blasco, H.'
'Diaz-Ortiz, A.'
'Elguero, J.'
'Foces-Foces, C.'
'Moreno, A.'
'Sanchez-Migallon, A.'
'Valiente, G.'

_publ_section_title
;
Solvent-free synthesis and structural characterization of
azolyl-substituted pyrimidines
;
_journal_name_full 'New Journal of Chemistry'
_journal_year 2002
_chemical_formula_moiety 'C15 H15 N9'
_chemical_formula_sum 'C30 H30 N18'
_chemical_formula_weight 642.7
_chemical_name_systematic 4-amino-2,6-bis(pyrazol-1-ylmethyl)-5-(pyrazol-1-yl)pyrimidine
_space_group_IT_number 14
_symmetry_cell_setting monoclinic
_symmetry_space_group_name_Hall '-P 2yab'
_symmetry_space_group_name_H-M 'P 1 21/a 1'
_cell_angle_alpha 90.0
_cell_angle_beta 89.301(11)
_cell_angle_gamma 90.0
_cell_formula_units_Z 4
_cell_length_a 10.8607(13)
_cell_length_b 25.535(4)
_cell_length_c 11.3399(12)
_cell_measurement_temperature 293
_cell_volume 3144.6(7)
_diffrn_ambient_temperature 293
_exptl_crystal_density_diffrn 1.358
_refine_ls_R_factor_obs .048
_refine_ls_wR_factor_obs .058
_cod_original_sg_symbol_Hall -p_2yab
_cod_original_sg_symbol_H-M 'P 21/a'
_cod_database_code 7050833

loop_
_symmetry_equiv_pos_as_xyz
x,y,z
1/2-x,1/2+y,-z
-x,-y,-z
1/2+x,1/2-y,z

loop_
_atom_site_aniso_label
_atom_site_aniso_U_11
_atom_site_aniso_U_22
_atom_site_aniso_U_33
_atom_site_aniso_U_12
_atom_site_aniso_U_13
_atom_site_aniso_U_23
N1 .0412(14) .0346(13) .0276(11) .0013(11) -.0005(10) -.0014(10)
C2 .0359(17) .0374(16) .0292(14) .0006(13) -.0049(12) -.0003(12)
N3 .0427(15) .0380(14) .0350(13) -.0014(12) .0028(11) -.0047(11)
C4 .0313(16) .0412(17) .0308(14) .0000(13) -.0011(12) -.0019(12)
C5 .0330(16) .0361(16) .0289(13) -.0025(13) -.0039(11) -.0003(12)
C6 .0324(16) .0323(15) .0290(14) .0002(12) -.0031(11) -.0001(12)
C12A .064(2) .0382(18) .0357(17) -.0010(17) .0011(16) -.0017(14)
N7A .064(2) .0351(14) .0299(13) -.0119(13) -.0015(12) .0014(11)
N8A .080(2) .0461(17) .0330(14) -.0028(15) -.0094(14) .0068(12)
C9A .087(3) .043(2) .039(2) -.0055(19) .009(2) .0031(15)
C10A .069(3) .047(2) .056(2) -.0131(19) .010(2) -.0055(17)
C11A .055(2) .049(2) .048(2) -.0130(17) -.0057(17) -.0016(15)
C12B .052(2) .058(2) .0352(17) -.011(2) .0110(15) -.0099(16)
N7B .0525(17) .0403(15) .0290(12) .0040(12) .0040(11) .0002(11)
N8B .118(3) .050(2) .072(2) .024(2) -.033(2) -.0049(17)
C9B .108(4) .067(3) .059(3) .017(3) -.031(3) .004(2)
C10B .064(2) .065(3) .042(2) .004(2) -.0048(17) -.0187(18)
C11B .062(2) .042(2) .059(2) .0127(18) -.0037(19) -.0122(17)
N7C .0367(14) .0403(14) .0309(12) -.0042(11) -.0048(10) .0034(10)
N8C .0457(16) .0472(16) .0468(15) -.0044(13) -.0116(12) .0124(12)
C9C .058(2) .045(2) .0478(19) -.0081(17) -.0062(16) .0129(15)
C10C .060(2) .056(2) .074(3) -.024(2) -.013(2) .017(2)
C11C .050(2) .063(2) .065(2) -.0200(19) -.0250(19) .021(2)
N13 .062(2) .0337(16) .0355(15) -.0033(13) .0097(14) -.0025(12)
N21 .0390(14) .0383(14) .0302(12) -.0006(11) .0003(10) -.0028(10)
C22 .0350(16) .0363(16) .0343(15) -.0009(13) .0038(12) -.0047(13)
N23 .0469(15) .0343(14) .0385(14) -.0050(12) -.0043(11) .0037(11)
C24 .0398(17) .0392(17) .0316(14) -.0051(14) -.0013(12) -.0016(13)
C25 .0360(16) .0319(15) .0266(13) -.0014(12) .0041(11) -.0044(11)
C26 .0329(16) .0326(16) .0314(14) .0049(12) .0060(12) -.0028(12)
C32A .051(2) .0444(19) .0449(18) -.0102(16) .0033(16) -.0036(16)
N27A .0545(17) .0338(14) .0351(14) -.0063(12) -.0065(12) -.0025(11)
N28A .085(2) .0442(18) .0506(17) .0109(16) -.0056(16) .0054(14)
C29A .084(3) .052(2) .059(2) .013(2) -.003(2) -.0068(19)
C30A .079(3) .058(2) .040(2) -.007(2) -.0010(19) -.0172(17)
C31A .068(2) .044(2) .0339(17) -.0033(18) -.0093(16) -.0038(15)
C32B .057(2) .055(2) .0408(18) -.014(2) -.0157(16) .0033(16)
N27B .0664(19) .0328(14) .0320(13) .0014(13) -.0083(12) .0002(11)
N28B .139(4) .048(2) .0515(19) .026(2) .012(2) -.0004(16)
C29B .111(4) .098(4) .053(2) .035(3) .028(3) .012(3)
C30B .090(3) .064(3) .047(2) -.011(2) -.003(2) .0128(19)
C31B .100(3) .0342(19) .044(2) .002(2) .000(2) .0045(15)
N27C .0389(15) .0333(13) .0326(12) -.0039(11) .0068(10) -.0038(10)
N28C .0453(16) .0396(15) .0453(15) -.0046(12) .0124(12) -.0115(12)
C29C .057(2) .0335(18) .0467(18) -.0071(16) .0040(16) -.0086(15)
C30C .053(2) .050(2) .077(3) -.0224(19) .017(2) -.015(2)
C31C .056(2) .051(2) .068(2) -.0168(17) .031(2) -.0189(19)
N33 .0545(19) .0349(16) .0371(14) .0033(13) -.0029(13) .0032(12)

loop_
_atom_site_label
_atom_site_fract_x
_atom_site_fract_y
_atom_site_fract_z
_atom_site_U_iso_or_equiv
_atom_site_thermal_displace_type
_atom_site_calc_flag
_atom_site_calc_attached_atom
N1 .4343(2) .14722(10) .3748(2) .0345(13) Uani ? ?
C2 .4501(3) .10626(12) .3044(2) .0341(16) Uani ? ?
N3 .5058(2) .10546(10) .1985(2) .0386(14) Uani ? ?
C4 .5506(3) .15182(12) .1607(2) .0344(16) Uani ? ?
C5 .5384(3) .19688(12) .2254(2) .0326(15) Uani ? ?
C6 .4776(3) .19345(11) .3361(2) .0312(15) Uani ? ?
C12A .4081(4) .05309(14) .3474(3) .046(2) Uani ? ?
N7A .3088(3) .05497(11) .4338(2) .0431(16) Uani ? ?
N8A .3340(3) .05396(12) .5506(2) .0531(18) Uani ? ?
C9A .2234(4) .05831(15) .6024(3) .057(2) Uani ? ?
C10A .1299(4) .06208(15) .5211(3) .058(2) Uani ? ?
C11A .1878(4) .06013(15) .4140(3) .051(2) Uani ? ?
C12B .6208(4) .15092(17) .0445(3) .048(2) Uani ? ?
N7B .5502(3) .13015(10) -.0524(2) .0406(15) Uani ? ?
N8B .4693(4) .16084(14) -.1071(3) .080(3) Uani ? ?
C9B .4292(6) .1317(2) -.1950(4) .078(3) Uani ? ?
C10B .4819(4) .08367(16) -.1976(3) .057(2) Uani ? ?
C11B .5602(4) .08425(15) -.1054(4) .054(2) Uani ? ?
N7C .5874(2) .24583(10) .1863(2) .0359(14) Uani ? ?
N8C .5305(3) .27453(11) .1020(2) .0465(16) Uani ? ?
C9C .6044(3) .31518(14) .0848(3) .050(2) Uani ? ?
C10C .7066(4) .31293(17) .1555(4) .063(2) Uani ? ?
C11C .6917(4) .26872(17) .2194(4) .059(2) Uani ? ?
N13 .4638(3) .23513(12) .4068(3) .0438(17) Uani ? ?
N21 .3872(2) .35707(10) .8670(2) .0358(14) Uani ? ?
C22 .3763(3) .39727(12) .7924(3) .0353(16) Uani ? ?
N23 .3141(3) .39883(10) .6928(2) .0398(14) Uani ? ?
C24 .2585(3) .35372(12) .6617(3) .0369(16) Uani ? ?
C25 .2685(3) .30923(11) .7285(2) .0315(15) Uani ? ?
C26 .3343(3) .31177(11) .8347(2) .0324(15) Uani ? ?
C32A .4418(3) .44687(14) .8273(3) .047(2) Uani ? ?
N27A .3700(3) .47717(10) .9126(2) .0411(15) Uani ? ?
N28A .3079(3) .52021(12) .8786(3) .060(2) Uani ? ?
C29A .2450(5) .53486(17) .9748(4) .065(3) Uani ? ?
C30A .2662(4) .50125(16) 1.0688(3) .059(2) Uani ? ?
C31A .3461(4) .46513(15) 1.0257(3) .049(2) Uani ? ?
C32B .1822(4) .35584(17) .5507(3) .051(2) Uani ? ?
N27B .2533(3) .37439(10) .4507(2) .0437(16) Uani ? ?
N28B .3103(5) .34078(14) .3791(3) .080(2) Uani ? ?
C29B .3715(6) .3708(2) .3040(4) .088(4) Uani ? ?
C30B .3551(5) .42285(19) .3265(4) .067(3) Uani ? ?
C31B .2772(4) .42392(15) .4209(3) .059(2) Uani ? ?
N27C .2187(2) .26044(10) .6895(2) .0350(14) Uani ? ?
N28C .2809(3) .23187(11) .6070(2) .0435(15) Uani ? ?
C29C .2067(3) .19219(13) .5850(3) .046(2) Uani ? ?
C30C .1009(4) .19418(16) .6502(4) .060(2) Uani ? ?
C31C .1102(4) .23851(16) .7161(4) .059(2) Uani ? ?
N33 .3442(3) .27034(12) .9067(2) .0421(16) Uani ? ?
H121A .481(4) .0359(16) .379(4) .026(10) Uiso ? ?
H122A .386(4) .0326(18) .279(4) .039(12) Uiso ? ?
H9A .209(4) .0630(18) .690(5) .046(13) Uiso ? ?
H10A .045(5) .0665(19) .538(4) .043(13) Uiso ? ?
H11A .153(4) .0609(19) .334(5) .049(13) Uiso ? ?
H121B .644(4) .1861(18) .024(4) .031(11) Uiso ? ?
H122B .688(5) .127(2) .057(4) .046(14) Uiso ? ?
H9B .364(5) .147(2) -.235(6) .071(17) Uiso ? ?
H10B .467(4) .054(2) -.253(4) .045(13) Uiso ? ?
H11B .601(5) .056(2) -.077(5) .049(13) Uiso ? ?
H9C .579(4) .340(2) .022(5) .048(13) Uiso ? ?
H10C .773(5) .338(2) .161(5) .067(16) Uiso ? ?
H11C .741(4) .252(2) .272(5) .046(13) Uiso ? ?
H131 .481(3) .2647(16) .381(3) .011(9) Uiso ? ?
H132 .420(3) .2315(14) .468(4) .015(9) Uiso ? ?
H321A .526(3) .4379(13) .861(3) .010(8) Uiso ? ?
H322A .448(4) .4689(17) .762(4) .029(11) Uiso ? ?
H29A .191(5) .563(2) .973(5) .068(17) Uiso ? ?
H30A .231(4) .5020(18) 1.149(5) .046(13) Uiso ? ?
H31A .388(4) .4354(18) 1.051(4) .035(12) Uiso ? ?
H321B .137(4) .324(2) .536(4) .040(12) Uiso ? ?
H322B .115(4) .3806(19) .567(4) .037(12) Uiso ? ?
H29B .431(5) .357(2) .247(5) .060(15) Uiso ? ?
H30B .393(5) .454(2) .294(6) .072(18) Uiso ? ?
H31B .234(5) .452(3) .470(6) .077(18) Uiso ? ?
H29C .230(4) .1675(17) .534(4) .026(10) Uiso ? ?
H30C .035(5) .173(2) .645(5) .055(15) Uiso ? ?
H31C .058(4) .2536(17) .766(4) .034(11) Uiso ? ?
H331 .325(4) .2385(19) .884(4) .028(11) Uiso ? ?
H332 .402(4) .2721(15) .966(4) .021(10) Uiso ? ?

loop_
_geom_bond_atom_site_label_1
_geom_bond_atom_site_label_2
_geom_bond_distance
_geom_bond_site_symmetry_1
_geom_bond_site_symmetry_2
_geom_bond_publ_flag
N1 C2 1.326(4) . . ?
N1 C6 1.343(4) . . ?
C2 N3 1.338(4) . . ?
C2 C12A 1.511(5) . . ?
N3 C4 1.348(4) . . ?
C4 C5 1.370(4) . . ?
C4 C12B 1.514(4) . . ?
C5 C6 1.415(4) . . ?
C5 N7C 1.427(4) . . ?
C6 N13 1.339(4) . . ?
C12A H122A .97(5) . . ?
C12A H121A .97(4) . . ?
C12A N7A 1.449(5) . . ?
N7A C11A 1.342(5) . . ?
N7A N8A 1.355(4) . . ?
N8A C9A 1.335(5) . . ?
C9A H9A 1.01(5) . . ?
C9A C10A 1.383(6) . . ?
C10A H10A .94(5) . . ?
C10A C11A 1.362(5) . . ?
C11A H11A .99(5) . . ?
C12B H121B .96(5) . . ?
C12B H122B .96(5) . . ?
C12B N7B 1.448(4) . . ?
N7B C11B 1.321(5) . . ?
N7B N8B 1.336(5) . . ?
N8B C9B 1.322(6) . . ?
C9B H9B .93(6) . . ?
C9B C10B 1.354(7) . . ?
C10B H10B .99(5) . . ?
C10B C11B 1.356(6) . . ?
C11B H11B .90(5) . . ?
N7C C11C 1.333(5) . . ?
N7C N8C 1.359(4) . . ?
N8C C9C 1.325(5) . . ?
C9C H9C .99(5) . . ?
C9C C10C 1.379(6) . . ?
C10C H10C .97(6) . . ?
C10C C11C 1.350(6) . . ?
C11C H11C .91(5) . . ?
N13 H131 .83(4) . . ?
N13 H132 .84(4) . . ?
N21 C22 1.336(4) . . ?
N21 C26 1.344(4) . . ?
C22 N23 1.323(4) . . ?
C22 C32A 1.508(5) . . ?
N23 C24 1.350(4) . . ?
C24 C25 1.371(4) . . ?
C24 C32B 1.516(5) . . ?
C25 C26 1.409(4) . . ?
C25 N27C 1.430(4) . . ?
C26 N33 1.341(4) . . ?
C32A H322A .93(4) . . ?
C32A H321A 1.02(4) . . ?
C32A N27A 1.457(5) . . ?
N27A C31A 1.341(4) . . ?
N27A N28A 1.349(4) . . ?
N28A C29A 1.333(6) . . ?
C29A H29A .92(6) . . ?
C29A C30A 1.390(6) . . ?
C30A H30A .99(5) . . ?
C30A C31A 1.353(6) . . ?
C31A H31A .93(5) . . ?
C32B H321B .96(5) . . ?
C32B H322B .98(5) . . ?
C32B N27B 1.444(5) . . ?
N27B N28B 1.329(5) . . ?
N27B C31B 1.333(5) . . ?
N28B C29B 1.319(7) . . ?
C29B H29B .98(6) . . ?
C29B C30B 1.364(8) . . ?
C30B H30B .96(6) . . ?
C30B C31B 1.357(6) . . ?
C31B H31B 1.01(6) . . ?
N27C C31C 1.336(5) . . ?
N27C N28C 1.359(4) . . ?
N28C C29C 1.320(4) . . ?
C29C H29C .90(4) . . ?
C29C C30C 1.360(6) . . ?
C30C H30C .91(5) . . ?
C30C C31C 1.361(6) . . ?
C31C H31C .88(4) . . ?
N33 H331 .88(5) . . ?
N33 H332 .92(4) . . ?
